data_4081382
loop_
_publ_author_name
'Davies, Caroline J. E.'
'Lowe, John P.'
'Mahon, Mary F.'
'Poulten, Rebecca C.'
'Whittlesey, Michael K.'

_publ_section_title
;
 Synthesis and Small Molecule Reactivity oftrans-Dihydride Isomers of
 Ru(NHC)2(PPh3)2H2(NHC = N-Heterocyclic Carbene)
;
_journal_issue 17
_journal_name_full Organometallics
_journal_page_first 4927
_journal_paper_doi 10.1021/om400648x
_journal_volume 32
_journal_year 2013
_chemical_formula_sum 'C34 H39 N4 O4 P Ru'
_chemical_formula_weight 699.73
_chemical_name_systematic
; 
 ? 
;
_space_group_IT_number 14
_symmetry_cell_setting monoclinic
_symmetry_space_group_name_Hall '-P 2yn'
_symmetry_space_group_name_H-M 'P 1 21/n 1'
_atom_sites_solution_hydrogens geom
_atom_sites_solution_primary direct
_atom_sites_solution_secondary difmap
_audit_creation_method SHELXL-97
_cell_angle_alpha 90.00
_cell_angle_beta 102.4330(10)
_cell_angle_gamma 90.00
_cell_formula_units_Z 4
_cell_length_a 12.6390(2)
_cell_length_b 18.5257(3)
_cell_length_c 14.3977(3)
_cell_measurement_reflns_used 55165
_cell_measurement_temperature 150(2)
_cell_measurement_theta_max 30.034
_cell_measurement_theta_min 2.910
_cell_volume 3292.11(10)
_computing_cell_refinement 'HKL Scalepack (Otwinowski & Minor 1997)'
_computing_data_collection 'Collect (Bruker AXS BV 1997-2004)'
_computing_data_reduction 'Denzo & Scalepack (Otwinowski, Minor 1997)'
_computing_molecular_graphics 'ORTEX (P.McArdle 1995)'
_computing_publication_material 'SHELXL-97/2 (Sheldrick 1997)'
_computing_structure_refinement 'SHELXL-97/2 (Sheldrick 1997)'
_computing_structure_solution 'SHELXS-97 (Sheldrick 1990)'
_diffrn_ambient_temperature 150(2)
_diffrn_measured_fraction_theta_full 0.996
_diffrn_measured_fraction_theta_max 0.996
_diffrn_measurement_device_type '95mm CCD camera on \k-goniostat'
_diffrn_measurement_method CCD
_diffrn_radiation_monochromator 'horizonally mounted graphite crystal'
_diffrn_radiation_source 'fine-focus sealed tube'
_diffrn_radiation_type MoK\a
_diffrn_radiation_wavelength 0.71073
_diffrn_reflns_av_R_equivalents 0.1228
_diffrn_reflns_av_sigmaI/netI 0.0631
_diffrn_reflns_limit_h_max 16
_diffrn_reflns_limit_h_min -16
_diffrn_reflns_limit_k_max 24
_diffrn_reflns_limit_k_min -23
_diffrn_reflns_limit_l_max 18
_diffrn_reflns_limit_l_min -18
_diffrn_reflns_number 53544
_diffrn_reflns_theta_full 27.48
_diffrn_reflns_theta_max 27.48
_diffrn_reflns_theta_min 3.97
_exptl_absorpt_coefficient_mu 0.568
_exptl_absorpt_correction_T_max 1.00
_exptl_absorpt_correction_T_min 0.74
_exptl_absorpt_correction_type multi-scan
_exptl_absorpt_process_details
;
multi-scan from symmetry-related measurements 
 Sortav (Blessing 1995)
;
_exptl_crystal_colour yellow
_exptl_crystal_density_diffrn 1.412
_exptl_crystal_density_method 'not measured'
_exptl_crystal_description block
_exptl_crystal_F_000 1448
_exptl_crystal_size_max 0.50
_exptl_crystal_size_mid 0.40
_exptl_crystal_size_min 0.40
_refine_diff_density_max 0.672
_refine_diff_density_min -1.213
_refine_diff_density_rms 0.087
_refine_ls_extinction_method none
_refine_ls_goodness_of_fit_ref 1.069
_refine_ls_hydrogen_treatment constr
_refine_ls_matrix_type full
_refine_ls_number_parameters 405
_refine_ls_number_reflns 7522
_refine_ls_number_restraints 0
_refine_ls_restrained_S_all 1.069
_refine_ls_R_factor_all 0.0634
_refine_ls_R_factor_gt 0.0419
_refine_ls_shift/su_max 0.002
_refine_ls_shift/su_mean 0.000
_refine_ls_structure_factor_coef Fsqd
_refine_ls_weighting_details 'calc w=1/[\s^2^(Fo^2^)+(0.0417P)^2^+1.2604P] where P=(Fo^2^+2Fc^2^)/3'
_refine_ls_weighting_scheme calc
_refine_ls_wR_factor_gt 0.0935
_refine_ls_wR_factor_ref 0.1014
_reflns_number_gt 5812
_reflns_number_total 7522
_reflns_threshold_expression >2sigma(I)
_cod_data_source_file om400648x_si_001.cif
_cod_data_source_block h12mkw13
_cod_depositor_comments
;
The following automatic conversions were performed:

'_symmetry_cell_setting' value 'Monoclinic' changed to 'monoclinic'
according to /home/saulius/struct/CIF-dictionaries/cif_core.dic
dictionary named 'cif_core.dic' version 2.4.2 from
2011-04-26.

'_exptl_absorpt_correction_type' value 'Multi-scan'
changed to 'multi-scan' according to
/home/saulius/struct/CIF-dictionaries/cif_core.dic dictionary named
'cif_core.dic' version 2.4.2 from 2011-04-26.

Automatic conversion script
Id: cif_fix_values 1891 2012-01-12 08:04:46Z andrius 
;
_cod_original_sg_symbol_H-M P21/n
_cod_database_code 4081382

loop_
_symmetry_equiv_pos_as_xyz
'x, y, z'
'-x+1/2, y+1/2, -z+1/2'
'-x, -y, -z'
'x-1/2, -y-1/2, z-1/2'

loop_
_atom_site_label
_atom_site_type_symbol
_atom_site_fract_x
_atom_site_fract_y
_atom_site_fract_z
_atom_site_U_iso_or_equiv
_atom_site_adp_type
_atom_site_occupancy
_atom_site_symmetry_multiplicity
_atom_site_calc_flag
_atom_site_refinement_flags
Ru1 Ru 0.252175(15) 0.064538(12) 0.707213(14) 0.02189(8) Uani 1 1 d .
P1 P 0.14514(5) 0.03272(4) 0.82017(5) 0.02500(16) Uani 1 1 d .
O1 O 0.36313(18) 0.16948(12) 0.85336(15) 0.0476(6) Uani 1 1 d .
O2 O 0.34817(14) -0.02898(10) 0.74903(12) 0.0286(4) Uani 1 1 d .
O3 O 0.21264(14) -0.03116(10) 0.62409(12) 0.0273(4) Uani 1 1 d .
O4 O 0.31675(17) -0.13085(11) 0.66199(15) 0.0386(5) Uani 1 1 d .
N1 N 0.32786(17) 0.08558(12) 0.51713(15) 0.0264(5) Uani 1 1 d .
N2 N 0.46196(17) 0.09538(13) 0.63475(15) 0.0266(5) Uani 1 1 d .
N3 N 0.03650(17) 0.13216(12) 0.59835(15) 0.0247(5) Uani 1 1 d .
N4 N 0.15882(17) 0.21335(12) 0.62752(16) 0.0283(5) Uani 1 1 d .
C1 C 0.3169(2) 0.13100(15) 0.79427(19) 0.0287(6) Uani 1 1 d .
C2 C 0.2941(2) -0.06820(15) 0.67757(19) 0.0272(6) Uani 1 1 d .
C3 C 0.3533(2) 0.08508(15) 0.61324(18) 0.0251(6) Uani 1 1 d .
C4 C 0.4192(2) 0.09602(15) 0.47868(19) 0.0289(6) Uani 1 1 d .
C5 C 0.5039(2) 0.10231(16) 0.5531(2) 0.0293(6) Uani 1 1 d .
C6 C 0.2184(2) 0.07801(18) 0.4587(2) 0.0357(7) Uani 1 1 d .
H6A H 0.1724 0.0532 0.4954 0.054 Uiso 1 1 calc R
H6B H 0.2212 0.0498 0.4017 0.054 Uiso 1 1 calc R
H6C H 0.1884 0.1259 0.4400 0.054 Uiso 1 1 calc R
C7 C 0.4154(3) 0.09390(18) 0.3747(2) 0.0405(7) Uani 1 1 d .
H7A H 0.4879 0.1035 0.3635 0.061 Uiso 1 1 calc R
H7B H 0.3648 0.1307 0.3426 0.061 Uiso 1 1 calc R
H7C H 0.3911 0.0461 0.3497 0.061 Uiso 1 1 calc R
C8 C 0.6217(2) 0.1145(2) 0.5560(2) 0.0446(8) Uani 1 1 d .
H8A H 0.6323 0.1221 0.4913 0.067 Uiso 1 1 calc R
H8B H 0.6632 0.0721 0.5838 0.067 Uiso 1 1 calc R
H8C H 0.6466 0.1571 0.5949 0.067 Uiso 1 1 calc R
C9 C 0.5279(2) 0.09507(18) 0.7308(2) 0.0365(7) Uani 1 1 d .
H9A H 0.5363 0.1446 0.7552 0.055 Uiso 1 1 calc R
H9B H 0.5993 0.0748 0.7302 0.055 Uiso 1 1 calc R
H9C H 0.4924 0.0656 0.7719 0.055 Uiso 1 1 calc R
C10 C 0.1435(2) 0.14152(14) 0.63979(18) 0.0241(6) Uani 1 1 d .
C11 C -0.0140(2) 0.19692(15) 0.56400(19) 0.0281(6) Uani 1 1 d .
C12 C 0.0632(2) 0.24797(16) 0.5827(2) 0.0319(6) Uani 1 1 d .
C13 C -0.0205(2) 0.06376(14) 0.5896(2) 0.0297(6) Uani 1 1 d .
H13A H 0.0321 0.0241 0.5991 0.045 Uiso 1 1 calc R
H13B H -0.0675 0.0600 0.5261 0.045 Uiso 1 1 calc R
H13C H -0.0646 0.0609 0.6378 0.045 Uiso 1 1 calc R
C14 C -0.1321(2) 0.20174(17) 0.5224(2) 0.0415(8) Uani 1 1 d .
H14A H -0.1504 0.2512 0.5006 0.062 Uiso 1 1 calc R
H14B H -0.1727 0.1888 0.5708 0.062 Uiso 1 1 calc R
H14C H -0.1510 0.1685 0.4685 0.062 Uiso 1 1 calc R
C15 C 0.0587(3) 0.32763(17) 0.5649(3) 0.0484(9) Uani 1 1 d .
H15A H 0.1067 0.3401 0.5222 0.073 Uiso 1 1 calc R
H15B H 0.0821 0.3533 0.6253 0.073 Uiso 1 1 calc R
H15C H -0.0158 0.3417 0.5354 0.073 Uiso 1 1 calc R
C16 C 0.2607(2) 0.25339(17) 0.6580(2) 0.0428(8) Uani 1 1 d .
H16A H 0.2612 0.2776 0.7186 0.064 Uiso 1 1 calc R
H16B H 0.2671 0.2895 0.6097 0.064 Uiso 1 1 calc R
H16C H 0.3219 0.2198 0.6660 0.064 Uiso 1 1 calc R
C17 C 0.2270(2) 0.03967(16) 0.94143(19) 0.0280(6) Uani 1 1 d .
C18 C 0.3223(2) -0.00014(16) 0.9635(2) 0.0349(7) Uani 1 1 d .
H18 H 0.3416 -0.0308 0.9169 0.042 Uiso 1 1 calc R
C19 C 0.3896(2) 0.00462(18) 1.0535(2) 0.0380(7) Uani 1 1 d .
H19 H 0.4533 -0.0241 1.0686 0.046 Uiso 1 1 calc R
C20 C 0.3646(3) 0.05073(18) 1.1211(2) 0.0423(8) Uani 1 1 d .
H20 H 0.4123 0.0554 1.1815 0.051 Uiso 1 1 calc R
C21 C 0.2702(3) 0.0897(2) 1.1000(2) 0.0534(10) Uani 1 1 d .
H21 H 0.2516 0.1209 1.1464 0.064 Uiso 1 1 calc R
C22 C 0.2016(3) 0.0837(2) 1.0107(2) 0.0463(8) Uani 1 1 d .
H22 H 0.1360 0.1104 0.9971 0.056 Uiso 1 1 calc R
C23 C 0.0311(2) 0.09302(17) 0.82500(19) 0.0317(6) Uani 1 1 d .
C24 C 0.0472(3) 0.16732(17) 0.8191(2) 0.0420(8) Uani 1 1 d .
H24 H 0.1166 0.1850 0.8149 0.050 Uiso 1 1 calc R
C25 C -0.0362(3) 0.2155(2) 0.8194(3) 0.0632(11) Uani 1 1 d .
H25 H -0.0243 0.2660 0.8152 0.076 Uiso 1 1 calc R
C26 C -0.1368(3) 0.1900(3) 0.8257(3) 0.0721(13) Uani 1 1 d .
H26 H -0.1944 0.2230 0.8252 0.087 Uiso 1 1 calc R
C27 C -0.1548(3) 0.1167(2) 0.8326(3) 0.0584(10) Uani 1 1 d .
H27 H -0.2241 0.0996 0.8378 0.070 Uiso 1 1 calc R
C28 C -0.0712(2) 0.06838(19) 0.8320(2) 0.0413(8) Uani 1 1 d .
H28 H -0.0837 0.0180 0.8364 0.050 Uiso 1 1 calc R
C29 C 0.0854(2) -0.05787(15) 0.8206(2) 0.0286(6) Uani 1 1 d .
C30 C 0.0689(2) -0.08830(18) 0.9054(2) 0.0384(7) Uani 1 1 d .
H30 H 0.0920 -0.0632 0.9637 0.046 Uiso 1 1 calc R
C31 C 0.0187(3) -0.15552(18) 0.9044(3) 0.0456(8) Uani 1 1 d .
H31 H 0.0087 -0.1764 0.9622 0.055 Uiso 1 1 calc R
C32 C -0.0164(2) -0.19144(18) 0.8196(3) 0.0454(8) Uani 1 1 d .
H32 H -0.0535 -0.2361 0.8188 0.054 Uiso 1 1 calc R
C33 C 0.0017(2) -0.16329(17) 0.7365(2) 0.0419(8) Uani 1 1 d .
H33 H -0.0206 -0.1893 0.6787 0.050 Uiso 1 1 calc R
C34 C 0.0528(2) -0.09658(16) 0.7364(2) 0.0340(7) Uani 1 1 d .
H34 H 0.0655 -0.0774 0.6786 0.041 Uiso 1 1 calc R

loop_
_atom_site_aniso_label
_atom_site_aniso_U_11
_atom_site_aniso_U_22
_atom_site_aniso_U_33
_atom_site_aniso_U_23
_atom_site_aniso_U_13
_atom_site_aniso_U_12
Ru1 0.02062(12) 0.02607(14) 0.01795(12) -0.00113(8) 0.00187(8) -0.00127(8)
P1 0.0246(3) 0.0300(4) 0.0207(3) 0.0005(3) 0.0053(3) 0.0026(3)
O1 0.0514(14) 0.0479(14) 0.0375(13) -0.0169(10) -0.0036(10) -0.0111(11)
O2 0.0274(10) 0.0337(11) 0.0231(10) -0.0019(8) 0.0017(8) 0.0042(8)
O3 0.0262(10) 0.0320(11) 0.0217(10) -0.0020(8) 0.0006(8) -0.0028(8)
O4 0.0469(13) 0.0293(12) 0.0387(12) -0.0046(9) 0.0074(10) 0.0046(10)
N1 0.0274(12) 0.0300(13) 0.0212(11) 0.0016(9) 0.0036(9) -0.0046(10)
N2 0.0224(11) 0.0326(13) 0.0241(12) 0.0001(10) 0.0033(9) -0.0026(10)
N3 0.0233(11) 0.0263(13) 0.0226(11) -0.0013(9) 0.0007(9) -0.0046(9)
N4 0.0226(11) 0.0256(13) 0.0332(13) 0.0017(10) -0.0017(9) -0.0064(9)
C1 0.0233(13) 0.0353(17) 0.0278(15) 0.0001(12) 0.0063(11) 0.0010(12)
C2 0.0271(14) 0.0321(16) 0.0232(14) 0.0016(12) 0.0068(11) -0.0023(12)
C3 0.0245(13) 0.0279(15) 0.0227(13) -0.0031(11) 0.0044(11) -0.0015(11)
C4 0.0313(15) 0.0295(16) 0.0277(14) -0.0007(12) 0.0105(12) -0.0042(12)
C5 0.0281(14) 0.0308(16) 0.0305(15) 0.0009(12) 0.0096(12) 0.0005(12)
C6 0.0309(15) 0.0495(19) 0.0241(15) 0.0005(13) 0.0000(12) -0.0089(14)
C7 0.0500(19) 0.0442(19) 0.0304(16) -0.0022(14) 0.0153(14) -0.0077(15)
C8 0.0308(16) 0.058(2) 0.047(2) -0.0023(16) 0.0141(14) -0.0069(15)
C9 0.0266(14) 0.051(2) 0.0291(16) 0.0001(14) -0.0003(12) -0.0022(13)
C10 0.0221(13) 0.0286(15) 0.0217(13) -0.0022(11) 0.0047(10) -0.0048(11)
C11 0.0255(13) 0.0284(15) 0.0281(15) 0.0034(12) 0.0004(11) -0.0015(12)
C12 0.0281(14) 0.0313(16) 0.0332(16) 0.0034(13) -0.0005(12) -0.0006(12)
C13 0.0301(14) 0.0302(16) 0.0269(14) -0.0011(12) 0.0022(11) -0.0109(12)
C14 0.0257(15) 0.0412(19) 0.051(2) 0.0092(15) -0.0065(13) -0.0029(13)
C15 0.0429(19) 0.0330(18) 0.062(2) 0.0075(16) -0.0059(16) -0.0012(14)
C16 0.0283(15) 0.0362(18) 0.058(2) 0.0042(15) -0.0034(14) -0.0124(13)
C17 0.0282(14) 0.0343(16) 0.0215(14) -0.0003(12) 0.0053(11) 0.0028(12)
C18 0.0409(16) 0.0397(18) 0.0237(15) -0.0004(12) 0.0065(12) 0.0121(14)
C19 0.0394(17) 0.049(2) 0.0235(15) 0.0037(13) 0.0019(12) 0.0081(14)
C20 0.0487(19) 0.053(2) 0.0211(15) -0.0008(13) -0.0020(14) -0.0011(16)
C21 0.062(2) 0.068(2) 0.0263(17) -0.0151(16) 0.0008(15) 0.0198(19)
C22 0.0437(18) 0.065(2) 0.0283(16) -0.0083(15) 0.0036(14) 0.0207(17)
C23 0.0314(15) 0.0414(18) 0.0213(14) 0.0004(12) 0.0036(11) 0.0084(13)
C24 0.0507(19) 0.043(2) 0.0363(18) 0.0001(14) 0.0182(15) 0.0127(15)
C25 0.081(3) 0.056(2) 0.057(2) 0.0056(19) 0.024(2) 0.036(2)
C26 0.058(3) 0.095(4) 0.064(3) 0.003(2) 0.013(2) 0.048(2)
C27 0.0334(18) 0.087(3) 0.051(2) -0.007(2) 0.0013(16) 0.0188(19)
C28 0.0286(15) 0.060(2) 0.0331(17) -0.0038(15) 0.0025(13) 0.0107(15)
C29 0.0227(13) 0.0305(16) 0.0340(16) 0.0045(12) 0.0090(12) 0.0028(11)
C30 0.0404(17) 0.0426(19) 0.0364(17) 0.0067(14) 0.0178(14) 0.0049(14)
C31 0.0420(18) 0.043(2) 0.059(2) 0.0176(17) 0.0272(17) 0.0079(15)
C32 0.0325(16) 0.0350(18) 0.070(3) 0.0081(17) 0.0146(16) -0.0016(14)
C33 0.0329(16) 0.0373(19) 0.051(2) -0.0010(15) -0.0001(14) -0.0003(14)
C34 0.0276(14) 0.0358(17) 0.0372(17) 0.0063(13) 0.0037(12) 0.0021(13)

loop_
_atom_type_symbol
_atom_type_description
_atom_type_scat_dispersion_real
_atom_type_scat_dispersion_imag
_atom_type_scat_source
C C 0.0033 0.0016 'International Tables Vol C Tables 4.2.6.8 and 6.1.1.4'
H H 0.0000 0.0000 'International Tables Vol C Tables 4.2.6.8 and 6.1.1.4'
N N 0.0061 0.0033 'International Tables Vol C Tables 4.2.6.8 and 6.1.1.4'
O O 0.0106 0.0060 'International Tables Vol C Tables 4.2.6.8 and 6.1.1.4'
P P 0.1023 0.0942 'International Tables Vol C Tables 4.2.6.8 and 6.1.1.4'
Ru Ru -1.2594 0.8363 'International Tables Vol C Tables 4.2.6.8 and 6.1.1.4'

loop_
_geom_angle_atom_site_label_1
_geom_angle_atom_site_label_2
_geom_angle_atom_site_label_3
_geom_angle
C1 Ru1 C10 90.64(11)
C1 Ru1 C3 94.37(11)
C10 Ru1 C3 90.43(10)
C1 Ru1 O2 102.23(10)
C10 Ru1 O2 166.97(8)
C3 Ru1 O2 86.58(9)
C1 Ru1 O3 164.32(10)
C10 Ru1 O3 104.91(9)
C3 Ru1 O3 83.69(9)
O2 Ru1 O3 62.16(7)
C1 Ru1 P1 86.25(9)
C10 Ru1 P1 94.19(7)
C3 Ru1 P1 175.34(8)
O2 Ru1 P1 88.77(5)
O3 Ru1 P1 94.46(5)
C1 Ru1 C2 133.10(10)
C10 Ru1 C2 136.11(9)
C3 Ru1 C2 83.67(9)
O2 Ru1 C2 30.92(7)
O3 Ru1 C2 31.26(7)
P1 Ru1 C2 92.52(6)
C17 P1 C23 102.00(12)
C17 P1 C29 102.05(13)
C23 P1 C29 103.20(13)
C17 P1 Ru1 110.06(9)
C23 P1 Ru1 115.93(10)
C29 P1 Ru1 121.16(9)
C2 O2 Ru1 93.42(15)
C2 O3 Ru1 92.58(15)
C3 N1 C4 111.8(2)
C3 N1 C6 125.1(2)
C4 N1 C6 123.0(2)
C3 N2 C5 111.8(2)
C3 N2 C9 124.2(2)
C5 N2 C9 123.9(2)
C10 N3 C11 112.3(2)
C10 N3 C13 125.1(2)
C11 N3 C13 122.6(2)
C10 N4 C12 112.1(2)
C10 N4 C16 126.5(2)
C12 N4 C16 121.4(2)
O1 C1 Ru1 175.0(3)
O4 C2 O2 124.0(3)
O4 C2 O3 124.2(2)
O2 C2 O3 111.8(2)
O4 C2 Ru1 177.9(2)
O2 C2 Ru1 55.66(13)
O3 C2 Ru1 56.16(13)
N1 C3 N2 103.8(2)
N1 C3 Ru1 128.42(18)
N2 C3 Ru1 127.58(18)
C5 C4 N1 106.3(2)
C5 C4 C7 130.5(3)
N1 C4 C7 123.0(2)
C4 C5 N2 106.3(2)
C4 C5 C8 130.7(3)
N2 C5 C8 123.1(2)
N1 C6 H6A 109.5
N1 C6 H6B 109.5
H6A C6 H6B 109.5
N1 C6 H6C 109.5
H6A C6 H6C 109.5
H6B C6 H6C 109.5
C4 C7 H7A 109.5
C4 C7 H7B 109.5
H7A C7 H7B 109.5
C4 C7 H7C 109.5
H7A C7 H7C 109.5
H7B C7 H7C 109.5
C5 C8 H8A 109.5
C5 C8 H8B 109.5
H8A C8 H8B 109.5
C5 C8 H8C 109.5
H8A C8 H8C 109.5
H8B C8 H8C 109.5
N2 C9 H9A 109.5
N2 C9 H9B 109.5
H9A C9 H9B 109.5
N2 C9 H9C 109.5
H9A C9 H9C 109.5
H9B C9 H9C 109.5
N4 C10 N3 102.8(2)
N4 C10 Ru1 129.45(18)
N3 C10 Ru1 127.69(19)
C12 C11 N3 106.1(2)
C12 C11 C14 131.4(3)
N3 C11 C14 122.4(2)
C11 C12 N4 106.7(2)
C11 C12 C15 131.3(3)
N4 C12 C15 121.9(2)
N3 C13 H13A 109.5
N3 C13 H13B 109.5
H13A C13 H13B 109.5
N3 C13 H13C 109.5
H13A C13 H13C 109.5
H13B C13 H13C 109.5
C11 C14 H14A 109.5
C11 C14 H14B 109.5
H14A C14 H14B 109.5
C11 C14 H14C 109.5
H14A C14 H14C 109.5
H14B C14 H14C 109.5
C12 C15 H15A 109.5
C12 C15 H15B 109.5
H15A C15 H15B 109.5
C12 C15 H15C 109.5
H15A C15 H15C 109.5
H15B C15 H15C 109.5
N4 C16 H16A 109.5
N4 C16 H16B 109.5
H16A C16 H16B 109.5
N4 C16 H16C 109.5
H16A C16 H16C 109.5
H16B C16 H16C 109.5
C22 C17 C18 118.3(3)
C22 C17 P1 124.0(2)
C18 C17 P1 117.7(2)
C17 C18 C19 120.4(3)
C17 C18 H18 119.8
C19 C18 H18 119.8
C20 C19 C18 120.6(3)
C20 C19 H19 119.7
C18 C19 H19 119.7
C21 C20 C19 119.3(3)
C21 C20 H20 120.4
C19 C20 H20 120.4
C20 C21 C22 120.1(3)
C20 C21 H21 120.0
C22 C21 H21 120.0
C17 C22 C21 121.4(3)
C17 C22 H22 119.3
C21 C22 H22 119.3
C28 C23 C24 118.5(3)
C28 C23 P1 123.4(2)
C24 C23 P1 118.1(2)
C25 C24 C23 121.0(3)
C25 C24 H24 119.5
C23 C24 H24 119.5
C26 C25 C24 119.6(4)
C26 C25 H25 120.2
C24 C25 H25 120.2
C25 C26 C27 120.7(3)
C25 C26 H26 119.7
C27 C26 H26 119.7
C26 C27 C28 119.7(4)
C26 C27 H27 120.1
C28 C27 H27 120.1
C27 C28 C23 120.6(3)
C27 C28 H28 119.7
C23 C28 H28 119.7
C34 C29 C30 118.7(3)
C34 C29 P1 120.7(2)
C30 C29 P1 120.6(2)
C31 C30 C29 120.2(3)
C31 C30 H30 119.9
C29 C30 H30 119.9
C32 C31 C30 119.9(3)
C32 C31 H31 120.0
C30 C31 H31 120.0
C33 C32 C31 120.6(3)
C33 C32 H32 119.7
C31 C32 H32 119.7
C32 C33 C34 120.1(3)
C32 C33 H33 119.9
C34 C33 H33 119.9
C29 C34 C33 120.4(3)
C29 C34 H34 119.8
C33 C34 H34 119.8

loop_
_geom_bond_atom_site_label_1
_geom_bond_atom_site_label_2
_geom_bond_distance
Ru1 C1 1.821(3)
Ru1 C10 2.071(3)
Ru1 C3 2.086(3)
Ru1 O2 2.1264(18)
Ru1 O3 2.1372(18)
Ru1 P1 2.4021(7)
Ru1 C2 2.571(3)
P1 C17 1.832(3)
P1 C23 1.837(3)
P1 C29 1.841(3)
O1 C1 1.166(3)
O2 C2 1.323(3)
O3 C2 1.335(3)
O4 C2 1.227(3)
N1 C3 1.352(3)
N1 C4 1.397(3)
N1 C6 1.462(3)
N2 C3 1.355(3)
N2 C5 1.396(3)
N2 C9 1.453(3)
N3 C10 1.367(3)
N3 C11 1.398(3)
N3 C13 1.449(3)
N4 C10 1.362(3)
N4 C12 1.397(3)
N4 C16 1.469(3)
C4 C5 1.347(4)
C4 C7 1.488(4)
C5 C8 1.497(4)
C6 H6A 0.9800
C6 H6B 0.9800
C6 H6C 0.9800
C7 H7A 0.9800
C7 H7B 0.9800
C7 H7C 0.9800
C8 H8A 0.9800
C8 H8B 0.9800
C8 H8C 0.9800
C9 H9A 0.9800
C9 H9B 0.9800
C9 H9C 0.9800
C11 C12 1.344(4)
C11 C14 1.486(4)
C12 C15 1.497(4)
C13 H13A 0.9800
C13 H13B 0.9800
C13 H13C 0.9800
C14 H14A 0.9800
C14 H14B 0.9800
C14 H14C 0.9800
C15 H15A 0.9800
C15 H15B 0.9800
C15 H15C 0.9800
C16 H16A 0.9800
C16 H16B 0.9800
C16 H16C 0.9800
C17 C22 1.378(4)
C17 C18 1.390(4)
C18 C19 1.391(4)
C18 H18 0.9500
C19 C20 1.381(4)
C19 H19 0.9500
C20 C21 1.372(5)
C20 H20 0.9500
C21 C22 1.392(4)
C21 H21 0.9500
C22 H22 0.9500
C23 C28 1.395(4)
C23 C24 1.397(4)
C24 C25 1.383(4)
C24 H24 0.9500
C25 C26 1.377(6)
C25 H25 0.9500
C26 C27 1.384(6)
C26 H26 0.9500
C27 C28 1.386(5)
C27 H27 0.9500
C28 H28 0.9500
C29 C34 1.392(4)
C29 C30 1.400(4)
C30 C31 1.396(5)
C30 H30 0.9500
C31 C32 1.377(5)
C31 H31 0.9500
C32 C33 1.370(5)
C32 H32 0.9500
C33 C34 1.395(4)
C33 H33 0.9500
C34 H34 0.9500

loop_
_geom_torsion_atom_site_label_1
_geom_torsion_atom_site_label_2
_geom_torsion_atom_site_label_3
_geom_torsion_atom_site_label_4
_geom_torsion
C1 Ru1 P1 C17 -35.94(13)
C10 Ru1 P1 C17 -126.30(12)
C3 Ru1 P1 C17 61.9(9)
O2 Ru1 P1 C17 66.41(11)
O3 Ru1 P1 C17 128.36(11)
C2 Ru1 P1 C17 97.10(12)
C1 Ru1 P1 C23 79.14(13)
C10 Ru1 P1 C23 -11.23(13)
C3 Ru1 P1 C23 177.0(9)
O2 Ru1 P1 C23 -178.52(12)
O3 Ru1 P1 C23 -116.56(11)
C2 Ru1 P1 C23 -147.82(12)
C1 Ru1 P1 C29 -154.65(13)
C10 Ru1 P1 C29 114.98(12)
C3 Ru1 P1 C29 -56.8(9)
O2 Ru1 P1 C29 -52.31(11)
O3 Ru1 P1 C29 9.65(11)
C2 Ru1 P1 C29 -21.61(12)
C1 Ru1 O2 C2 -177.12(16)
C10 Ru1 O2 C2 -6.4(4)
C3 Ru1 O2 C2 -83.38(16)
O3 Ru1 O2 C2 1.28(14)
P1 Ru1 O2 C2 96.98(14)
C1 Ru1 O3 C2 4.5(4)
C10 Ru1 O3 C2 176.95(15)
C3 Ru1 O3 C2 88.19(15)
O2 Ru1 O3 C2 -1.27(14)
P1 Ru1 O3 C2 -87.52(14)
C10 Ru1 C1 O1 176(3)
C3 Ru1 C1 O1 -93(3)
O2 Ru1 C1 O1 -6(3)
O3 Ru1 C1 O1 -11(3)
P1 Ru1 C1 O1 82(3)
C2 Ru1 C1 O1 -8(3)
Ru1 O2 C2 O4 177.5(2)
Ru1 O2 C2 O3 -2.0(2)
Ru1 O3 C2 O4 -177.5(3)
Ru1 O3 C2 O2 1.9(2)
C1 Ru1 C2 O4 -78(6)
C10 Ru1 C2 O4 96(6)
C3 Ru1 C2 O4 12(6)
O2 Ru1 C2 O4 -82(6)
O3 Ru1 C2 O4 100(6)
P1 Ru1 C2 O4 -166(6)
C1 Ru1 C2 O2 3.9(2)
C10 Ru1 C2 O2 177.93(14)
C3 Ru1 C2 O2 93.93(15)
O3 Ru1 C2 O2 -177.8(2)
P1 Ru1 C2 O2 -83.38(14)
C1 Ru1 C2 O3 -178.34(15)
C10 Ru1 C2 O3 -4.3(2)
C3 Ru1 C2 O3 -88.26(15)
O2 Ru1 C2 O3 177.8(2)
P1 Ru1 C2 O3 94.44(13)
C4 N1 C3 N2 0.0(3)
C6 N1 C3 N2 -178.6(3)
C4 N1 C3 Ru1 -175.3(2)
C6 N1 C3 Ru1 6.1(4)
C5 N2 C3 N1 0.1(3)
C9 N2 C3 N1 -176.6(3)
C5 N2 C3 Ru1 175.4(2)
C9 N2 C3 Ru1 -1.2(4)
C1 Ru1 C3 N1 -143.2(3)
C10 Ru1 C3 N1 -52.5(3)
O2 Ru1 C3 N1 114.8(2)
O3 Ru1 C3 N1 52.4(2)
P1 Ru1 C3 N1 119.3(8)
C2 Ru1 C3 N1 83.9(2)
C1 Ru1 C3 N2 42.6(3)
C10 Ru1 C3 N2 133.2(2)
O2 Ru1 C3 N2 -59.5(2)
O3 Ru1 C3 N2 -121.8(2)
P1 Ru1 C3 N2 -55.0(10)
C2 Ru1 C3 N2 -90.3(2)
C3 N1 C4 C5 -0.1(3)
C6 N1 C4 C5 178.5(3)
C3 N1 C4 C7 175.7(3)
C6 N1 C4 C7 -5.6(4)
N1 C4 C5 N2 0.1(3)
C7 C4 C5 N2 -175.3(3)
N1 C4 C5 C8 -179.7(3)
C7 C4 C5 C8 4.9(6)
C3 N2 C5 C4 -0.1(3)
C9 N2 C5 C4 176.5(3)
C3 N2 C5 C8 179.7(3)
C9 N2 C5 C8 -3.6(4)
C12 N4 C10 N3 2.0(3)
C16 N4 C10 N3 -179.3(3)
C12 N4 C10 Ru1 -176.5(2)
C16 N4 C10 Ru1 2.1(4)
C11 N3 C10 N4 -1.9(3)
C13 N3 C10 N4 178.0(2)
C11 N3 C10 Ru1 176.70(18)
C13 N3 C10 Ru1 -3.4(4)
C1 Ru1 C10 N4 34.8(2)
C3 Ru1 C10 N4 -59.6(2)
O2 Ru1 C10 N4 -136.1(3)
O3 Ru1 C10 N4 -143.1(2)
P1 Ru1 C10 N4 121.1(2)
C2 Ru1 C10 N4 -140.9(2)
C1 Ru1 C10 N3 -143.4(2)
C3 Ru1 C10 N3 122.2(2)
O2 Ru1 C10 N3 45.7(5)
O3 Ru1 C10 N3 38.7(2)
P1 Ru1 C10 N3 -57.1(2)
C2 Ru1 C10 N3 40.9(3)
C10 N3 C11 C12 1.1(3)
C13 N3 C11 C12 -178.8(2)
C10 N3 C11 C14 -175.3(3)
C13 N3 C11 C14 4.8(4)
N3 C11 C12 N4 0.2(3)
C14 C11 C12 N4 176.2(3)
N3 C11 C12 C15 -178.6(3)
C14 C11 C12 C15 -2.7(6)
C10 N4 C12 C11 -1.4(3)
C16 N4 C12 C11 179.8(3)
C10 N4 C12 C15 177.5(3)
C16 N4 C12 C15 -1.2(4)
C23 P1 C17 C22 -2.2(3)
C29 P1 C17 C22 -108.7(3)
Ru1 P1 C17 C22 121.4(3)
C23 P1 C17 C18 -180.0(2)
C29 P1 C17 C18 73.5(3)
Ru1 P1 C17 C18 -56.4(3)
C22 C17 C18 C19 0.1(5)
P1 C17 C18 C19 178.0(2)
C17 C18 C19 C20 -2.2(5)
C18 C19 C20 C21 2.7(5)
C19 C20 C21 C22 -1.2(6)
C18 C17 C22 C21 1.4(5)
P1 C17 C22 C21 -176.4(3)
C20 C21 C22 C17 -0.8(6)
C17 P1 C23 C28 -102.9(3)
C29 P1 C23 C28 2.7(3)
Ru1 P1 C23 C28 137.6(2)
C17 P1 C23 C24 78.7(2)
C29 P1 C23 C24 -175.7(2)
Ru1 P1 C23 C24 -40.9(3)
C28 C23 C24 C25 -0.6(4)
P1 C23 C24 C25 178.0(3)
C23 C24 C25 C26 0.1(5)
C24 C25 C26 C27 0.6(6)
C25 C26 C27 C28 -0.8(6)
C26 C27 C28 C23 0.4(5)
C24 C23 C28 C27 0.3(4)
P1 C23 C28 C27 -178.2(2)
C17 P1 C29 C34 -154.6(2)
C23 P1 C29 C34 99.8(2)
Ru1 P1 C29 C34 -32.0(3)
C17 P1 C29 C30 27.2(3)
C23 P1 C29 C30 -78.4(2)
Ru1 P1 C29 C30 149.83(19)
C34 C29 C30 C31 -1.4(4)
P1 C29 C30 C31 176.8(2)
C29 C30 C31 C32 -1.1(5)
C30 C31 C32 C33 2.8(5)
C31 C32 C33 C34 -2.1(5)
C30 C29 C34 C33 2.1(4)
P1 C29 C34 C33 -176.1(2)
C32 C33 C34 C29 -0.3(4)
